data_4026985
loop_
_publ_author_name
'Patricia Ch\'avez'
'Jonathan Kirsch'
'Jan Streuff'
'Kilian Mu\~niz'

_publ_section_title
;
 Palladium-Catalyzed Intramolecular Diamination of Acrylic Esters Using
 Sulfamates as Nitrogen Source
;
_journal_name_full 'Journal of Organic Chemistry'
_journal_page_first 1922
_journal_page_last 1930
_journal_paper_doi 10.1021/jo202507d
_journal_volume 77
_journal_year 2012
_chemical_absolute_configuration ad
_chemical_formula_sum 'C21 H22 N2 O6 S'
_chemical_formula_weight 430.47
_chemical_name_systematic
; 
 ? 
;
_space_group_IT_number 29
_symmetry_cell_setting orthorhombic
_symmetry_space_group_name_Hall 'P 2c -2ac'
_symmetry_space_group_name_H-M 'P c a 21'
_atom_sites_solution_hydrogens geom
_atom_sites_solution_primary direct
_atom_sites_solution_secondary difmap
_audit_creation_method SHELXL-97
_cell_angle_alpha 90.00
_cell_angle_beta 90.00
_cell_angle_gamma 90.00
_cell_formula_units_Z 4
_cell_length_a 16.9652(8)
_cell_length_b 11.2859(5)
_cell_length_c 10.6969(5)
_cell_measurement_reflns_used 4980
_cell_measurement_temperature 100(2)
_cell_measurement_theta_max 29.66
_cell_measurement_theta_min 2.17
_cell_volume 2048.11(16)
_computing_cell_refinement 'Bruker APEX2 v2009.1-0'
_computing_data_collection 'Bruker APEX2 v2009.1-0'
_computing_data_reduction 'Bruker SAINT V7.60A'
_computing_molecular_graphics 'Bruker SHELXTL'
_computing_publication_material 'Bruker SHELXTL'
_computing_structure_refinement 'SHELXS-97 (Sheldrick, 2008)'
_computing_structure_solution SIR2008
_diffrn_ambient_temperature 100(2)
_diffrn_detector_area_resol_mean 512
_diffrn_detector_type '4K CCD area detector APEX II'
_diffrn_measured_fraction_theta_full 0.980
_diffrn_measured_fraction_theta_max 0.885
_diffrn_measurement_device_type 'Kappa 4-axis goniometer bruker-nonius'
_diffrn_measurement_method
;
 Fullsphere data collection, phi and omega scans
;
_diffrn_measurement_specimen_support 'magnetic support whith 10 micron nylon fiber cryoloop'
_diffrn_radiation_monochromator 'Multilayer Montel 200 mirrors'
_diffrn_radiation_type MoK\a
_diffrn_radiation_wavelength 0.71073
_diffrn_reflns_av_R_equivalents 0.0526
_diffrn_reflns_av_sigmaI/netI 0.0573
_diffrn_reflns_limit_h_max 23
_diffrn_reflns_limit_h_min -22
_diffrn_reflns_limit_k_max 15
_diffrn_reflns_limit_k_min -15
_diffrn_reflns_limit_l_max 12
_diffrn_reflns_limit_l_min -13
_diffrn_reflns_number 12403
_diffrn_reflns_theta_full 25.00
_diffrn_reflns_theta_max 29.93
_diffrn_reflns_theta_min 2.17
_diffrn_source 'rotating anode x-ray tube'
_diffrn_source_current 70
_diffrn_source_power 50
_diffrn_source_size '3 mm x 0.3 mm fine focus'
_diffrn_source_type 'Bruker-Nonius FR 591'
_exptl_absorpt_coefficient_mu 0.199
_exptl_absorpt_correction_T_max 0.9901
_exptl_absorpt_correction_T_min 0.9518
_exptl_absorpt_correction_type empirical
_exptl_absorpt_process_details
; 
 SADABS Version 2008/1 Bruker-Nonius
 Blessing, Acta Cryst. (1995) A51 33-38
;
_exptl_crystal_colour yellow
_exptl_crystal_density_diffrn 1.396
_exptl_crystal_description plates
_exptl_crystal_F_000 904
_exptl_crystal_size_max 0.25
_exptl_crystal_size_mid 0.18
_exptl_crystal_size_min 0.05
_refine_diff_density_max 0.371
_refine_diff_density_min -0.303
_refine_diff_density_rms 0.055
_refine_ls_abs_structure_details 'Flack H D (1983), Acta Cryst. A39, 876-881'
_refine_ls_abs_structure_Flack 0.01(7)
_refine_ls_extinction_method none
_refine_ls_goodness_of_fit_ref 1.038
_refine_ls_hydrogen_treatment noref
_refine_ls_matrix_type full
_refine_ls_number_parameters 273
_refine_ls_number_reflns 4926
_refine_ls_number_restraints 7
_refine_ls_restrained_S_all 1.039
_refine_ls_R_factor_all 0.0453
_refine_ls_R_factor_gt 0.0395
_refine_ls_shift/su_max 0.001
_refine_ls_shift/su_mean 0.000
_refine_ls_structure_factor_coef Fsqd
_refine_ls_weighting_details 'calc w=1/[\s^2^(Fo^2^)+(0.0524P)^2^+0.2498P] where P=(Fo^2^+2Fc^2^)/3'
_refine_ls_weighting_scheme calc
_refine_ls_wR_factor_gt 0.0985
_refine_ls_wR_factor_ref 0.1022
_reflns_number_gt 4449
_reflns_number_total 4926
_reflns_threshold_expression >2sigma(I)
_cod_data_source_file jo202507d_si_002.cif
_cod_data_source_block pcv845
_cod_database_code 4026985

loop_
_symmetry_equiv_pos_as_xyz
'x, y, z'
'-x, -y, z+1/2'
'x+1/2, -y, z'
'-x+1/2, y, z+1/2'

loop_
_atom_site_label
_atom_site_type_symbol
_atom_site_fract_x
_atom_site_fract_y
_atom_site_fract_z
_atom_site_U_iso_or_equiv
_atom_site_adp_type
_atom_site_occupancy
_atom_site_symmetry_multiplicity
_atom_site_calc_flag
_atom_site_refinement_flags
S1 S 0.98447(2) 0.93657(4) 0.02876(5) 0.01500(11) Uani 1 1 d .
N1 N 0.93443(8) 0.84899(13) 0.12045(17) 0.0152(3) Uani 1 1 d .
N2 N 1.07064(9) 0.91304(15) 0.10101(19) 0.0216(4) Uani 1 1 d .
O1 O 0.96197(8) 1.05699(11) 0.04869(16) 0.0233(4) Uani 1 1 d .
O2 O 0.98459(8) 0.89277(13) -0.09599(16) 0.0227(3) Uani 1 1 d .
O3 O 1.11496(9) 0.67648(14) 0.14513(17) 0.0305(4) Uani 1 1 d .
O4 O 1.14587(9) 0.73466(15) 0.34062(16) 0.0303(4) Uani 1 1 d .
O5 O 1.14582(9) 0.99758(15) -0.05222(17) 0.0330(4) Uani 1 1 d .
O6 O 1.20002(8) 0.92318(13) 0.12536(19) 0.0302(4) Uani 1 1 d .
C1 C 0.97181(10) 0.84872(17) 0.2458(2) 0.0161(4) Uani 1 1 d .
H1 H 0.9515 0.9168 0.2962 0.019 Uiso 1 1 calc R
C2 C 0.94414(11) 0.73093(18) 0.3042(2) 0.0177(4) Uani 1 1 d .
H2A H 0.9121 0.7461 0.3799 0.021 Uiso 1 1 calc R
H2B H 0.9900 0.6816 0.3278 0.021 Uiso 1 1 calc R
C3 C 0.89365(10) 0.66692(16) 0.2024(2) 0.0156(4) Uani 1 1 d .
C4 C 0.92530(10) 0.72293(16) 0.08099(19) 0.0156(4) Uani 1 1 d .
H4A H 0.9764 0.6877 0.0560 0.019 Uiso 1 1 calc R
H4B H 0.8872 0.7149 0.0114 0.019 Uiso 1 1 calc R
C5 C 0.80524(10) 0.69581(17) 0.2136(2) 0.0173(4) Uani 1 1 d .
C6 C 0.77649(11) 0.7896(2) 0.2829(2) 0.0258(5) Uani 1 1 d .
H6 H 0.8123 0.8375 0.3289 0.031 Uiso 1 1 calc R
C7 C 0.69614(12) 0.8156(2) 0.2870(2) 0.0298(6) Uani 1 1 d .
H7 H 0.6779 0.8808 0.3352 0.036 Uiso 1 1 calc R
C8 C 0.64291(11) 0.7469(2) 0.2212(2) 0.0289(5) Uani 1 1 d .
H8 H 0.5882 0.7645 0.2236 0.035 Uiso 1 1 calc R
C9 C 0.67058(13) 0.6522(2) 0.1519(3) 0.0368(6) Uani 1 1 d .
H9 H 0.6345 0.6041 0.1068 0.044 Uiso 1 1 calc R
C10 C 0.75070(12) 0.6267(2) 0.1475(3) 0.0293(5) Uani 1 1 d .
H10 H 0.7687 0.5615 0.0991 0.035 Uiso 1 1 calc R
C11 C 0.90634(10) 0.53329(17) 0.2088(2) 0.0163(4) Uani 1 1 d .
C12 C 0.89555(11) 0.47623(19) 0.3228(2) 0.0221(4) Uani 1 1 d .
H12 H 0.8818 0.5213 0.3946 0.027 Uiso 1 1 calc R
C13 C 0.90464(12) 0.35408(19) 0.3332(2) 0.0245(5) Uani 1 1 d .
H13 H 0.8979 0.3165 0.4120 0.029 Uiso 1 1 calc R
C14 C 0.92351(11) 0.28718(18) 0.2286(2) 0.0220(4) Uani 1 1 d .
H14 H 0.9283 0.2035 0.2349 0.026 Uiso 1 1 calc R
C15 C 0.93521(12) 0.34286(18) 0.1155(2) 0.0245(5) Uani 1 1 d .
H15 H 0.9489 0.2975 0.0439 0.029 Uiso 1 1 calc R
C16 C 0.92711(11) 0.46564(18) 0.1056(2) 0.0223(4) Uani 1 1 d .
H16 H 0.9359 0.5032 0.0273 0.027 Uiso 1 1 calc R
C17 C 1.06354(10) 0.86219(18) 0.2256(2) 0.0181(4) Uani 1 1 d .
H17 H 1.0853 0.9189 0.2886 0.022 Uiso 1 1 calc R
C18 C 1.11049(10) 0.74675(19) 0.2296(2) 0.0224(5) Uani 1 1 d .
C19 C 1.19490(16) 0.6311(3) 0.3542(3) 0.0497(8) Uani 1 1 d U
H19A H 1.2360 0.6317 0.2898 0.075 Uiso 1 1 calc R
H19B H 1.1626 0.5597 0.3449 0.075 Uiso 1 1 calc R
H19C H 1.2195 0.6314 0.4371 0.075 Uiso 1 1 calc R
C20 C 1.14118(10) 0.95049(18) 0.0488(2) 0.0242(5) Uani 1 1 d .
C21 C 1.27852(11) 0.9544(2) 0.0798(3) 0.0397(7) Uani 1 1 d .
H21A H 1.2807 1.0397 0.0630 0.059 Uiso 1 1 calc R
H21B H 1.2895 0.9107 0.0026 0.059 Uiso 1 1 calc R
H21C H 1.3179 0.9338 0.1432 0.059 Uiso 1 1 calc R

loop_
_atom_site_aniso_label
_atom_site_aniso_U_11
_atom_site_aniso_U_22
_atom_site_aniso_U_33
_atom_site_aniso_U_23
_atom_site_aniso_U_13
_atom_site_aniso_U_12
S1 0.01135(17) 0.01625(18) 0.0174(3) 0.0005(2) 0.00042(17) 0.00064(14)
N1 0.0137(7) 0.0185(7) 0.0133(9) -0.0011(7) 0.0014(6) -0.0017(5)
N2 0.0111(7) 0.0306(9) 0.0232(12) 0.0109(8) -0.0020(6) -0.0016(6)
O1 0.0219(6) 0.0182(6) 0.0299(11) 0.0013(7) 0.0043(7) 0.0023(5)
O2 0.0253(7) 0.0258(7) 0.0169(9) -0.0016(7) 0.0029(6) -0.0048(5)
O3 0.0274(7) 0.0314(8) 0.0327(11) -0.0043(8) 0.0016(7) 0.0066(6)
O4 0.0223(7) 0.0450(9) 0.0235(10) 0.0084(8) 0.0014(6) 0.0108(6)
O5 0.0215(7) 0.0420(10) 0.0355(12) 0.0198(9) 0.0033(6) -0.0051(6)
O6 0.0105(6) 0.0400(8) 0.0403(11) 0.0152(8) -0.0004(6) -0.0034(5)
C1 0.0125(7) 0.0212(9) 0.0146(11) -0.0030(8) 0.0000(7) -0.0012(6)
C2 0.0161(8) 0.0231(9) 0.0137(11) -0.0005(8) -0.0006(7) -0.0037(7)
C3 0.0134(8) 0.0182(8) 0.0152(11) -0.0023(8) 0.0005(7) -0.0006(6)
C4 0.0135(7) 0.0173(8) 0.0159(11) -0.0012(8) 0.0001(7) -0.0023(6)
C5 0.0134(8) 0.0220(9) 0.0166(11) 0.0010(9) 0.0026(7) -0.0003(6)
C6 0.0157(9) 0.0260(10) 0.0356(15) -0.0084(10) 0.0037(8) -0.0046(7)
C7 0.0202(10) 0.0296(11) 0.0396(16) -0.0078(11) 0.0107(9) 0.0011(8)
C8 0.0148(9) 0.0445(13) 0.0276(14) -0.0013(11) 0.0018(9) 0.0025(8)
C9 0.0193(10) 0.0534(14) 0.0376(16) -0.0178(13) -0.0087(9) -0.0004(9)
C10 0.0176(9) 0.0395(12) 0.0308(14) -0.0162(11) -0.0027(9) 0.0019(8)
C11 0.0120(7) 0.0188(8) 0.0182(11) -0.0016(8) -0.0013(7) -0.0010(6)
C12 0.0206(9) 0.0272(10) 0.0185(12) -0.0006(9) 0.0019(8) -0.0005(7)
C13 0.0246(10) 0.0250(10) 0.0240(14) 0.0055(10) -0.0021(9) -0.0019(8)
C14 0.0201(9) 0.0209(9) 0.0250(13) 0.0009(9) -0.0061(8) 0.0015(7)
C15 0.0278(10) 0.0226(9) 0.0231(13) -0.0057(9) -0.0030(8) 0.0043(7)
C16 0.0234(9) 0.0237(9) 0.0196(13) 0.0011(9) -0.0007(8) 0.0008(7)
C17 0.0126(8) 0.0232(9) 0.0186(12) 0.0002(9) -0.0006(7) -0.0017(6)
C18 0.0146(8) 0.0283(10) 0.0242(13) 0.0057(10) 0.0033(8) 0.0025(7)
C19 0.0338(13) 0.0683(18) 0.047(2) 0.0274(16) 0.0089(12) 0.0291(12)
C20 0.0141(8) 0.0272(9) 0.0313(15) 0.0084(10) 0.0010(8) -0.0012(7)
C21 0.0127(9) 0.0535(14) 0.053(2) 0.0157(14) 0.0018(10) -0.0071(9)

loop_
_atom_type_symbol
_atom_type_description
_atom_type_scat_dispersion_real
_atom_type_scat_dispersion_imag
_atom_type_scat_source
C C 0.0033 0.0016 'International Tables Vol C Tables 4.2.6.8 and 6.1.1.4'
H H 0.0000 0.0000 'International Tables Vol C Tables 4.2.6.8 and 6.1.1.4'
N N 0.0061 0.0033 'International Tables Vol C Tables 4.2.6.8 and 6.1.1.4'
O O 0.0106 0.0060 'International Tables Vol C Tables 4.2.6.8 and 6.1.1.4'
S S 0.1246 0.1234 'International Tables Vol C Tables 4.2.6.8 and 6.1.1.4'

loop_
_geom_angle_atom_site_label_1
_geom_angle_atom_site_label_2
_geom_angle_atom_site_label_3
_geom_angle
O2 S1 O1 118.11(10)
O2 S1 N1 110.74(9)
O1 S1 N1 110.36(9)
O2 S1 N2 112.11(9)
O1 S1 N2 108.38(9)
N1 S1 N2 94.63(8)
C1 N1 C4 107.35(15)
C1 N1 S1 108.81(11)
C4 N1 S1 117.51(13)
C20 N2 C17 124.08(17)
C20 N2 S1 121.27(16)
C17 N2 S1 114.37(12)
C18 O4 C19 115.5(2)
C20 O6 C21 115.05(19)
N1 C1 C2 103.75(15)
N1 C1 C17 107.31(15)
C2 C1 C17 116.01(15)
C1 C2 C3 106.47(16)
C11 C3 C5 110.09(14)
C11 C3 C4 113.20(16)
C5 C3 C4 108.54(16)
C11 C3 C2 110.42(16)
C5 C3 C2 112.48(16)
C4 C3 C2 101.92(14)
N1 C4 C3 100.89(15)
C6 C5 C10 117.66(17)
C6 C5 C3 123.22(17)
C10 C5 C3 119.08(17)
C5 C6 C7 121.5(2)
C8 C7 C6 120.3(2)
C7 C8 C9 118.99(19)
C8 C9 C10 120.7(2)
C9 C10 C5 120.9(2)
C16 C11 C12 118.44(18)
C16 C11 C3 122.99(19)
C12 C11 C3 118.56(19)
C11 C12 C13 120.9(2)
C14 C13 C12 120.0(2)
C15 C14 C13 119.57(19)
C14 C15 C16 120.3(2)
C11 C16 C15 120.7(2)
N2 C17 C18 108.58(18)
N2 C17 C1 104.17(15)
C18 C17 C1 115.35(15)
O3 C18 O4 124.79(19)
O3 C18 C17 125.0(2)
O4 C18 C17 110.23(19)
O5 C20 O6 127.27(18)
O5 C20 N2 123.46(19)
O6 C20 N2 109.2(2)

loop_
_geom_bond_atom_site_label_1
_geom_bond_atom_site_label_2
_geom_bond_distance
S1 O2 1.4230(18)
S1 O1 1.4276(13)
S1 N1 1.6308(17)
S1 N2 1.6749(17)
N1 C1 1.483(3)
N1 C4 1.492(2)
N2 C20 1.387(2)
N2 C17 1.456(3)
O3 C18 1.205(3)
O4 C18 1.338(3)
O4 C19 1.442(3)
O5 C20 1.207(3)
O6 C20 1.328(3)
O6 C21 1.461(2)
C1 C2 1.542(3)
C1 C17 1.579(2)
C2 C3 1.562(3)
C3 C11 1.525(3)
C3 C5 1.540(2)
C3 C4 1.541(3)
C5 C6 1.382(3)
C5 C10 1.402(3)
C6 C7 1.395(3)
C7 C8 1.383(3)
C8 C9 1.383(3)
C9 C10 1.390(3)
C11 C16 1.388(3)
C11 C12 1.391(3)
C12 C13 1.392(3)
C13 C14 1.387(3)
C14 C15 1.378(3)
C15 C16 1.396(3)
C17 C18 1.528(3)
